data_4113583
loop_
_publ_author_name
'Leif H\"aggman'
'Cecilia Lindblad'
'Hans Oskarsson'
'Ann-Sofi Ullstr\"om'
'Ingmar Persson'

_publ_section_title
;
 The Influence of Short Strong Hydrogen Bonding on the Structure and the
 Physicochemical Properties of Alkyl-N-iminodiacetic Acids in Solid State
 and Aqueous Systems
;
_journal_name_full 'Journal of the American Chemical Society'
_journal_page_first 3631
_journal_page_last 3641
_journal_paper_doi 10.1021/ja021012i
_journal_volume 125
_journal_year 2003
_chemical_formula_sum 'C10 H19 Cl N2 O12'
_chemical_formula_weight 394.72
_chemical_name_systematic
; 
 ? 
;
_space_group_IT_number 2
_symmetry_cell_setting triclinic
_symmetry_space_group_name_Hall '-P 1'
_symmetry_space_group_name_H-M 'P -1'
_atom_sites_solution_hydrogens geom
_atom_sites_solution_primary direct
_atom_sites_solution_secondary difmap
_audit_creation_method SHELXL-97
_cell_angle_alpha 81.321(5)
_cell_angle_beta 88.518(5)
_cell_angle_gamma 76.042(5)
_cell_formula_units_Z 1
_cell_length_a 5.5253(15)
_cell_length_b 7.169(2)
_cell_length_c 10.823(3)
_cell_measurement_reflns_used 995
_cell_measurement_temperature 296(2)
_cell_measurement_theta_max 23.99
_cell_measurement_theta_min 1.9
_cell_volume 411.3(2)
_computing_cell_refinement 'Bruker Saint Plus'
_computing_data_collection 'Bruker Smart'
_computing_data_reduction 'Bruker Saint Plus'
_computing_molecular_graphics 'Bruker Shelxtl-NT'
_computing_publication_material 'Bruker Shelxtl-NT'
_computing_structure_refinement 'SHELXL-97 (Sheldrick, 1997)'
_computing_structure_solution 'SHELXS-97 (Sheldrick, 1990)'
_diffrn_ambient_temperature 296(2)
_diffrn_measured_fraction_theta_full 0.990
_diffrn_measured_fraction_theta_max 0.990
_diffrn_measurement_device_type 'Bruker Smart CCD 1k'
_diffrn_measurement_method 'Bruker Smart'
_diffrn_radiation_monochromator graphite
_diffrn_radiation_source 'fine-focus sealed tube'
_diffrn_radiation_type MoK\a
_diffrn_radiation_wavelength 0.71073
_diffrn_reflns_av_R_equivalents 0.0244
_diffrn_reflns_av_sigmaI/netI 0.0717
_diffrn_reflns_limit_h_max 6
_diffrn_reflns_limit_h_min -6
_diffrn_reflns_limit_k_max 8
_diffrn_reflns_limit_k_min -7
_diffrn_reflns_limit_l_max 12
_diffrn_reflns_limit_l_min -11
_diffrn_reflns_number 1934
_diffrn_reflns_theta_full 23.99
_diffrn_reflns_theta_max 23.99
_diffrn_reflns_theta_min 1.90
_exptl_absorpt_coefficient_mu 0.300
_exptl_absorpt_correction_T_max 0.9424
_exptl_absorpt_correction_T_min 0.8645
_exptl_absorpt_correction_type empirical
_exptl_absorpt_process_details 'Bruker Sadabs'
_exptl_crystal_colour Colourless
_exptl_crystal_density_diffrn 1.594
_exptl_crystal_description Prisma
_exptl_crystal_F_000 206
_exptl_crystal_size_max 0.50
_exptl_crystal_size_mid 0.50
_exptl_crystal_size_min 0.20
_refine_diff_density_max 0.676
_refine_diff_density_min -0.567
_refine_diff_density_rms 0.077
_refine_ls_extinction_coef 0.007(15)
_refine_ls_extinction_expression Fc^*^=kFc[1+0.001xFc^2^\l^3^/sin(2\q)]^-1/4^
_refine_ls_extinction_method SHELXL
_refine_ls_goodness_of_fit_ref 0.932
_refine_ls_hydrogen_treatment mixed
_refine_ls_matrix_type full
_refine_ls_number_parameters 141
_refine_ls_number_reflns 1276
_refine_ls_number_restraints 1
_refine_ls_restrained_S_all 0.932
_refine_ls_R_factor_all 0.1079
_refine_ls_R_factor_gt 0.0676
_refine_ls_shift/su_max 0.443
_refine_ls_shift/su_mean 0.048
_refine_ls_structure_factor_coef Fsqd
_refine_ls_weighting_details 'calc w=1/[\s^2^(Fo^2^)+(0.1287P)^2^+0.0000P] where P=(Fo^2^+2Fc^2^)/3'
_refine_ls_weighting_scheme calc
_refine_ls_wR_factor_gt 0.1781
_refine_ls_wR_factor_ref 0.1930
_reflns_number_gt 727
_reflns_number_total 1276
_reflns_threshold_expression >2sigma(I)
_cod_data_source_file ja021012i_s1_4.cif
_cod_data_source_block znmida1m
_cod_original_cell_volume 411.28(19)
_cod_database_code 4113583

loop_
_symmetry_equiv_pos_as_xyz
'x, y, z'
'-x, -y, -z'

loop_
_atom_site_label
_atom_site_type_symbol
_atom_site_fract_x
_atom_site_fract_y
_atom_site_fract_z
_atom_site_U_iso_or_equiv
_atom_site_adp_type
_atom_site_occupancy
_atom_site_symmetry_multiplicity
_atom_site_calc_flag
_atom_site_refinement_flags
Cl1 Cl 0.5000 0.0000 0.0000 0.0703(8) Uani 1 2 d S
N1 N -0.2504(7) 0.3008(5) 0.2219(3) 0.0318(10) Uani 1 1 d .
O1 O -0.0702(6) -0.1626(5) 0.4238(3) 0.0480(10) Uani 1 1 d .
O2 O -0.4128(6) 0.0781(4) 0.4063(3) 0.0409(10) Uani 1 1 d .
O3 O -0.7168(6) 0.5006(5) 0.2441(3) 0.0572(11) Uani 1 1 d .
O4 O -0.6165(6) 0.6805(5) 0.3777(3) 0.0487(10) Uani 1 1 d D
O5 O 0.377(4) -0.135(2) 0.0758(12) 0.178(8) Uani 0.50 1 d P
O6 O 0.253(3) 0.082(2) -0.0565(19) 0.226(10) Uani 0.50 1 d P
O7 O 0.4522(16) 0.1184(16) 0.0784(8) 0.221(5) Uani 1 1 d .
C1 C -0.0755(8) 0.1127(6) 0.2745(4) 0.0377(13) Uani 1 1 d .
H1A H 0.0717 0.1395 0.3080 0.056(15) Uiso 1 1 calc R
H1B H -0.0228 0.0357 0.2079 0.026(11) Uiso 1 1 calc R
C2 C -0.1934(9) -0.0024(6) 0.3761(4) 0.0353(11) Uani 1 1 d .
C3 C -0.2969(8) 0.4462(6) 0.3091(4) 0.0364(12) Uani 1 1 d .
H3A H -0.1988 0.5410 0.2848 0.033(12) Uiso 1 1 calc R
H3B H -0.2472 0.3822 0.3932 0.033(11) Uiso 1 1 calc R
C4 C -0.5684(9) 0.5460(7) 0.3060(4) 0.0381(12) Uani 1 1 d .
C5 C -0.1652(10) 0.3852(7) 0.0984(4) 0.0436(13) Uani 1 1 d .
H5A H -0.2820 0.5049 0.0676 0.055(15) Uiso 1 1 calc R
H5B H -0.1548 0.2952 0.0401 0.052(15) Uiso 1 1 calc R
H5C H -0.0039 0.4097 0.1082 0.063(16) Uiso 1 1 calc R
H6 H -0.400(11) 0.276(7) 0.208(4) 0.055(16) Uiso 1 1 d .
H22 H -0.5000 0.0000 0.5000 0.19(5) Uiso 1 2 d S
H44 H -0.793(5) 0.749(7) 0.389(5) 0.072(17) Uiso 1 1 d D

loop_
_atom_site_aniso_label
_atom_site_aniso_U_11
_atom_site_aniso_U_22
_atom_site_aniso_U_33
_atom_site_aniso_U_23
_atom_site_aniso_U_13
_atom_site_aniso_U_12
Cl1 0.0556(15) 0.0675(15) 0.0963(18) -0.0457(14) 0.0084(13) -0.0115(11)
N1 0.024(2) 0.037(2) 0.033(2) -0.0004(16) 0.0032(17) -0.0078(17)
O1 0.043(2) 0.0367(19) 0.053(2) 0.0049(16) 0.0078(17) 0.0045(16)
O2 0.0277(19) 0.0410(18) 0.047(2) 0.0026(15) 0.0114(15) -0.0015(14)
O3 0.028(2) 0.073(3) 0.070(3) -0.024(2) -0.0073(18) -0.0026(17)
O4 0.038(2) 0.052(2) 0.052(2) -0.0180(17) 0.0024(17) 0.0036(17)
O5 0.30(2) 0.162(12) 0.137(10) -0.044(10) 0.061(12) -0.181(15)
O6 0.150(14) 0.193(14) 0.32(2) -0.155(15) -0.169(14) 0.077(11)
O7 0.159(8) 0.355(13) 0.235(9) -0.204(10) 0.063(6) -0.137(8)
C1 0.028(3) 0.040(3) 0.040(3) -0.003(2) 0.006(2) -0.001(2)
C2 0.032(3) 0.039(3) 0.034(3) -0.006(2) 0.004(2) -0.006(2)
C3 0.032(3) 0.037(3) 0.040(3) -0.007(2) -0.004(2) -0.005(2)
C4 0.031(3) 0.044(3) 0.037(3) -0.002(2) 0.000(2) -0.006(2)
C5 0.043(3) 0.052(3) 0.034(3) 0.003(2) 0.003(2) -0.014(3)

loop_
_atom_type_symbol
_atom_type_description
_atom_type_scat_dispersion_real
_atom_type_scat_dispersion_imag
_atom_type_scat_source
C C 0.0033 0.0016 'International Tables Vol C Tables 4.2.6.8 and 6.1.1.4'
H H 0.0000 0.0000 'International Tables Vol C Tables 4.2.6.8 and 6.1.1.4'
N N 0.0061 0.0033 'International Tables Vol C Tables 4.2.6.8 and 6.1.1.4'
O O 0.0106 0.0060 'International Tables Vol C Tables 4.2.6.8 and 6.1.1.4'
Cl Cl 0.1484 0.1585 'International Tables Vol C Tables 4.2.6.8 and 6.1.1.4'

loop_
_geom_angle_atom_site_label_1
_geom_angle_atom_site_label_2
_geom_angle_atom_site_label_3
_geom_angle
_geom_angle_site_symmetry_1
_geom_angle_site_symmetry_3
O7 Cl1 O7 180.0(5) . 2_655
O7 Cl1 O5 91.9(6) . .
O7 Cl1 O5 88.1(6) 2_655 .
O7 Cl1 O5 88.1(6) . 2_655
O7 Cl1 O5 91.9(6) 2_655 2_655
O5 Cl1 O5 180.0(14) . 2_655
O7 Cl1 O6 90.3(7) . .
O7 Cl1 O6 89.7(7) 2_655 .
O5 Cl1 O6 83.9(11) . .
O5 Cl1 O6 96.1(11) 2_655 .
O7 Cl1 O6 89.7(7) . 2_655
O7 Cl1 O6 90.3(7) 2_655 2_655
O5 Cl1 O6 96.1(11) . 2_655
O5 Cl1 O6 83.9(11) 2_655 2_655
O6 Cl1 O6 180(2) . 2_655
C3 N1 C5 110.4(3) . .
C3 N1 C1 113.1(3) . .
C5 N1 C1 111.9(3) . .
N1 C1 C2 112.2(4) . .
O1 C2 O2 125.8(4) . .
O1 C2 C1 118.2(4) . .
O2 C2 C1 116.1(4) . .
N1 C3 C4 109.4(4) . .
O3 C4 O4 126.6(4) . .
O3 C4 C3 121.9(4) . .
O4 C4 C3 111.6(4) . .

loop_
_geom_bond_atom_site_label_1
_geom_bond_atom_site_label_2
_geom_bond_distance
_geom_bond_site_symmetry_2
Cl1 O7 1.268(8) .
Cl1 O7 1.268(8) 2_655
Cl1 O5 1.453(11) .
Cl1 O5 1.453(11) 2_655
Cl1 O6 1.459(12) .
Cl1 O6 1.459(12) 2_655
N1 C3 1.482(5) .
N1 C5 1.495(5) .
N1 C1 1.499(5) .
O1 C2 1.229(5) .
O2 C2 1.268(5) .
O3 C4 1.204(5) .
O4 C4 1.302(5) .
C1 C2 1.504(6) .
C3 C4 1.498(6) .

loop_
_geom_hbond_atom_site_label_D
_geom_hbond_atom_site_label_H
_geom_hbond_atom_site_label_A
_geom_hbond_distance_DH
_geom_hbond_distance_HA
_geom_hbond_distance_DA
_geom_hbond_angle_DHA
_geom_hbond_site_symmetry_A
N1 H6 O7 0.91(6) 2.21(5) 2.934(8) 136(4) 1_455
O2 H22 O2 1.228(3) 1.228(3) 2.456(6) 180.000(1) 2_456
O2 H22 O1 1.228(3) 2.556(3) 3.337(4) 119.58(15) 2_456
O4 H44 O1 1.00(2) 1.57(2) 2.558(5) 173(5) 1_465
